data_2216924
loop_
_publ_author_name
'Guo, Ming-Lin'

_publ_section_title
;
 Redetermination of poly[aquadi-\m~3~-oxydiacetato-dicopper(II)]
;
_journal_coeditor_code BQ2052
_journal_issue 1
_journal_name_full 'Acta Crystallographica Section E'
_journal_page_first m147
_journal_page_last m147
_journal_paper_doi 10.1107/S1600536807065725
_journal_volume 64
_journal_year 2008
_chemical_formula_iupac '[Cu2 (C4 H4 O5)2 (H2 O)]'
_chemical_formula_moiety 'C8 H10 Cu2 O11'
_chemical_formula_sum 'C8 H10 Cu2 O11'
_chemical_formula_weight 409.24
_chemical_name_systematic
;
poly[aquadi-\m~3~-oxydiacetato-dicopper(II)]
;
_space_group_IT_number 60
_symmetry_cell_setting orthorhombic
_symmetry_space_group_name_Hall '-P 2n 2ab'
_symmetry_space_group_name_H-M 'P b c n'
_atom_sites_solution_hydrogens geom
_atom_sites_solution_primary direct
_atom_sites_solution_secondary difmap
_audit_creation_method SHELXL-97
_cell_angle_alpha 90.00
_cell_angle_beta 90.00
_cell_angle_gamma 90.00
_cell_formula_units_Z 4
_cell_length_a 9.2695(11)
_cell_length_b 14.3052(2)
_cell_length_c 9.2715(11)
_cell_measurement_reflns_used 1544
_cell_measurement_temperature 294(2)
_cell_measurement_theta_max 27.8844
_cell_measurement_theta_min 2.6180
_cell_volume 1229.4(2)
_computing_cell_refinement 'CrystalClear (Rigaku/MSC, 2005)'
_computing_data_collection 'CrystalClear (Rigaku/MSC, 2005)'
_computing_data_reduction 'CrystalClear (Rigaku/MSC, 2005)'
_computing_molecular_graphics 'SHELXTL (Bruker, 2001)'
_computing_publication_material 'SHELXTL (Bruker, 2001)'
_computing_structure_refinement 'SHELXTL (Bruker, 2001)'
_computing_structure_solution 'SHELXTL (Bruker, 2001)'
_diffrn_ambient_temperature 294(2)
_diffrn_detector_area_resol_mean 28.5714
_diffrn_measured_fraction_theta_full 0.997
_diffrn_measured_fraction_theta_max 0.997
_diffrn_measurement_device_type 'Rigaku Saturn'
_diffrn_measurement_method \w
_diffrn_radiation_monochromator confocal
_diffrn_radiation_source 'fine-focus sealed tube'
_diffrn_radiation_type MoK\a
_diffrn_radiation_wavelength 0.71073
_diffrn_reflns_av_R_equivalents 0.0129
_diffrn_reflns_av_sigmaI/netI 0.0358
_diffrn_reflns_limit_h_max 12
_diffrn_reflns_limit_h_min -1
_diffrn_reflns_limit_k_max 18
_diffrn_reflns_limit_k_min -3
_diffrn_reflns_limit_l_max 12
_diffrn_reflns_limit_l_min -1
_diffrn_reflns_number 1544
_diffrn_reflns_theta_full 27.88
_diffrn_reflns_theta_max 27.88
_diffrn_reflns_theta_min 1.42
_diffrn_standards_number 0
_exptl_absorpt_coefficient_mu 3.519
_exptl_absorpt_correction_T_max 0.812
_exptl_absorpt_correction_T_min 0.660
_exptl_absorpt_correction_type multi-scan
_exptl_absorpt_process_details '(Jacobson, 1998)'
_exptl_crystal_colour Blue
_exptl_crystal_density_diffrn 2.211
_exptl_crystal_density_method 'not measured'
_exptl_crystal_description Plate
_exptl_crystal_F_000 816
_exptl_crystal_size_max 0.16
_exptl_crystal_size_mid 0.10
_exptl_crystal_size_min 0.06
_refine_diff_density_max 0.734
_refine_diff_density_min -0.545
_refine_ls_extinction_coef 0.0116(11)
_refine_ls_extinction_expression Fc^*^=kFc[1+0.001xFc^2^\l^3^/sin(2\q)]^-1/4^
_refine_ls_extinction_method SHELXL
_refine_ls_goodness_of_fit_ref 1.091
_refine_ls_hydrogen_treatment constr
_refine_ls_matrix_type full
_refine_ls_number_parameters 102
_refine_ls_number_reflns 1477
_refine_ls_number_restraints 0
_refine_ls_restrained_S_all 1.091
_refine_ls_R_factor_all 0.0422
_refine_ls_R_factor_gt 0.0386
_refine_ls_shift/su_max 0.001
_refine_ls_shift/su_mean 0.000
_refine_ls_structure_factor_coef Fsqd
_refine_ls_weighting_details 'calc w=1/[\s^2^(Fo^2^)+(0.0397P)^2^+0.8539P] where P=(Fo^2^+2Fc^2^)/3'
_refine_ls_weighting_scheme calc
_refine_ls_wR_factor_gt 0.0830
_refine_ls_wR_factor_ref 0.0850
_reflns_number_gt 1385
_reflns_number_total 1477
_reflns_threshold_expression >2sigma(I)
_cod_data_source_file bq2052.cif
_cod_data_source_block I
_cod_depositor_comments
;
The following automatic conversions were performed:
'_symmetry_cell_setting' value 'Orthorhombic' changed to 'orthorhombic'
according to '/home/saulius/struct/CIF-dictionaries/cif_core.dic'
dictionary named 'cif_core.dic' version 2.4.1 from 2010-06-29.

Automatic conversion script
Id: cif_fix_enum 1527 2010-12-29 10:47:43Z saulius 

The following automatic conversions were performed:

'_symmetry_cell_setting' value 'Orthorhombic' changed to
'orthorhombic' according to
/home/saulius/struct/CIF-dictionaries/cif_core.dic dictionary named
'cif_core.dic' version 2.4.1 from 2010-06-29.

Automatic conversion script
Id: cif_fix_values 1715 2011-07-08 13:25:40Z adriana 
;
_cod_original_sg_symbol_H-M 'P b c n '
_cod_database_code 2216924
_cod_database_fobs_code 2216924

loop_
_symmetry_equiv_pos_as_xyz
'x, y, z'
'-x+1/2, -y+1/2, z+1/2'
'x+1/2, -y+1/2, -z'
'-x, y, -z+1/2'
'-x, -y, -z'
'x-1/2, y-1/2, -z-1/2'
'-x-1/2, y-1/2, z'
'x, -y, z-1/2'

loop_
_atom_site_type_symbol
_atom_site_label
_atom_site_fract_x
_atom_site_fract_y
_atom_site_fract_z
_atom_site_U_iso_or_equiv
_atom_site_adp_type
_atom_site_calc_flag
_atom_site_refinement_flags
_atom_site_occupancy
Cu Cu1 0.72930(5) 0.20200(3) 0.46964(6) 0.02384(17) Uani d . 1
O O1 0.5403(3) 0.2600(2) 0.4973(5) 0.0304(8) Uani d . 1
O O2 0.3991(3) 0.3753(2) 0.5700(4) 0.0287(7) Uani d . 1
O O3 0.7808(3) 0.37024(17) 0.5203(3) 0.0227(5) Uani d . 1
O O4 0.8062(4) 0.3780(3) 0.1361(3) 0.0314(7) Uani d . 1
O O5 0.7509(4) 0.2607(3) 0.2807(4) 0.0293(8) Uani d . 1
C C1 0.5227(4) 0.3416(3) 0.5428(5) 0.0227(9) Uani d . 1
C C2 0.6489(4) 0.4050(3) 0.5749(5) 0.0245(9) Uani d . 1
H H2A 0.6305 0.4661 0.5332 0.029 Uiso calc R 1
H H2B 0.6572 0.4128 0.6785 0.029 Uiso calc R 1
C C3 0.8234(5) 0.4079(3) 0.3855(5) 0.0301(11) Uani d . 1
H H3A 0.9263 0.4200 0.3874 0.036 Uiso calc R 1
H H3B 0.7746 0.4672 0.3709 0.036 Uiso calc R 1
C C4 0.7895(5) 0.3437(3) 0.2599(5) 0.0242(9) Uani d . 1
O O6 0.5441(8) 0.1079(4) 0.2898(10) 0.0489(19) Uani d P 0.50
H H6A 0.5427 0.1526 0.3503 0.059 Uiso d PR 0.50
H H6B 0.5810 0.1331 0.2154 0.059 Uiso d PR 0.50

loop_
_atom_site_aniso_label
_atom_site_aniso_U_11
_atom_site_aniso_U_22
_atom_site_aniso_U_33
_atom_site_aniso_U_12
_atom_site_aniso_U_13
_atom_site_aniso_U_23
Cu1 0.0263(3) 0.0194(2) 0.0258(3) 0.0012(2) 0.00097(18) -0.0001(3)
O1 0.0215(14) 0.0259(19) 0.044(2) -0.0007(11) -0.0010(19) -0.0069(15)
O2 0.0237(15) 0.0221(17) 0.040(2) 0.0032(12) 0.0019(12) 0.0019(15)
O3 0.0205(12) 0.0265(13) 0.0212(14) 0.0001(10) 0.0026(10) -0.0004(12)
O4 0.0426(18) 0.0308(19) 0.0207(16) -0.0011(15) 0.0001(13) -0.0009(13)
O5 0.0404(18) 0.0229(19) 0.0246(14) -0.0042(13) -0.0009(17) -0.0016(13)
C1 0.023(2) 0.024(2) 0.022(2) 0.0011(16) -0.0022(15) 0.006(2)
C2 0.025(2) 0.022(2) 0.026(3) 0.0014(16) 0.0015(16) -0.0053(18)
C3 0.034(2) 0.030(2) 0.026(3) -0.0036(19) 0.003(2) 0.0000(18)
C4 0.020(2) 0.028(2) 0.025(2) 0.0027(18) -0.0024(16) -0.0006(17)
O6 0.055(6) 0.027(3) 0.064(7) 0.005(3) 0.021(3) 0.003(4)

loop_
_atom_type_symbol
_atom_type_description
_atom_type_scat_dispersion_real
_atom_type_scat_dispersion_imag
_atom_type_scat_source
C C 0.0033 0.0016 'International Tables Vol C Tables 4.2.6.8 and 6.1.1.4'
H H 0.0000 0.0000 'International Tables Vol C Tables 4.2.6.8 and 6.1.1.4'
Cu Cu 0.3201 1.2651 'International Tables Vol C Tables 4.2.6.8 and 6.1.1.4'
O O 0.0106 0.0060 'International Tables Vol C Tables 4.2.6.8 and 6.1.1.4'

loop_
_geom_angle_atom_site_label_1
_geom_angle_atom_site_label_2
_geom_angle_atom_site_label_3
_geom_angle_site_symmetry_1
_geom_angle_site_symmetry_3
_geom_angle
O4 Cu1 O5 2_655 . 168.50(15)
O4 Cu1 O1 2_655 . 89.68(15)
O5 Cu1 O1 . . 91.52(11)
O4 Cu1 O2 2_655 3_556 87.29(12)
O5 Cu1 O2 . 3_556 89.56(14)
O1 Cu1 O2 . 3_556 169.87(14)
O3 Cu1 O6 . . 134.91(15)
O1 Cu1 O3 . . 74.80(11)
O1 Cu1 O6 . . 74.19(19)
C1 O1 Cu1 . . 123.9(3)
C1 O2 Cu1 . 3_456 118.4(3)
C2 O3 C3 . . 115.0(3)
C4 O4 Cu1 . 2_654 118.2(3)
C4 O5 Cu1 . . 125.0(3)
O1 C1 O2 . . 122.6(4)
O1 C1 C2 . . 121.7(4)
O2 C1 C2 . . 115.6(4)
O3 C2 C1 . . 112.8(3)
O3 C2 H2A . . 109.0
C1 C2 H2A . . 109.0
O3 C2 H2B . . 109.0
C1 C2 H2B . . 109.0
H2A C2 H2B . . 107.8
O3 C3 C4 . . 112.9(4)
O3 C3 H3A . . 109.0
C4 C3 H3A . . 109.0
O3 C3 H3B . . 109.0
C4 C3 H3B . . 109.0
H3A C3 H3B . . 107.8
O5 C4 O4 . . 123.0(4)
O5 C4 C3 . . 121.0(4)
O4 C4 C3 . . 116.1(4)
O6 O6 H6A 4_655 . 115.5
O6 O6 H6B 4_655 . 75.8
H6A O6 H6B . . 102.9

loop_
_geom_bond_atom_site_label_1
_geom_bond_atom_site_label_2
_geom_bond_site_symmetry_2
_geom_bond_distance
_geom_bond_publ_flag
Cu1 O4 2_655 1.950(3) y
Cu1 O5 . 1.953(3) y
Cu1 O1 . 1.955(3) y
Cu1 O2 3_556 1.958(3) y
Cu1 O3 . 2.498(3) y
Cu1 O6 . 2.746(8) y
O1 C1 . 1.252(5) ?
O2 C1 . 1.268(5) ?
O2 Cu1 3_456 1.958(3) ?
O3 C2 . 1.414(4) ?
O3 C3 . 1.417(5) ?
O4 C4 . 1.258(5) ?
O4 Cu1 2_654 1.950(3) ?
O5 C4 . 1.255(5) ?
C1 C2 . 1.510(6) ?
C2 H2A . 0.9700 ?
C2 H2B . 0.9700 ?
C3 C4 . 1.516(6) ?
C3 H3A . 0.9700 ?
C3 H3B . 0.9700 ?
O6 O6 4_655 1.101(13) ?
O6 H6A . 0.8504 ?
O6 H6B . 0.8505 ?

loop_
_geom_hbond_atom_site_label_D
_geom_hbond_atom_site_label_H
_geom_hbond_atom_site_label_A
_geom_hbond_site_symmetry_A
_geom_hbond_distance_DH
_geom_hbond_distance_HA
_geom_hbond_distance_DA
_geom_hbond_angle_DHA
O6 H6B O5 . 0.85 2.49 2.909(8) 111.6
O6 H6B O3 2_654 0.85 2.22 2.996(11) 152.3
O6 H6A O1 . 0.85 2.05 2.905(8) 179.6

loop_
_geom_torsion_atom_site_label_1
_geom_torsion_atom_site_label_2
_geom_torsion_atom_site_label_3
_geom_torsion_atom_site_label_4
_geom_torsion_site_symmetry_1
_geom_torsion
O4 Cu1 O1 C1 2_655 108.4(4)
O5 Cu1 O1 C1 . -83.1(4)
O2 Cu1 O1 C1 3_556 -179.1(7)
O4 Cu1 O5 C4 2_655 176.0(6)
O1 Cu1 O5 C4 . 80.1(4)
O2 Cu1 O5 C4 3_556 -110.0(4)
Cu1 O1 C1 O2 . -174.6(3)
Cu1 O1 C1 C2 . 2.7(7)
Cu1 O2 C1 O1 3_456 -2.9(7)
Cu1 O2 C1 C2 3_456 179.6(3)
C3 O3 C2 C1 . 97.3(4)
O1 C1 C2 O3 . 12.5(7)
O2 C1 C2 O3 . -170.0(4)
C2 O3 C3 C4 . -100.0(4)
Cu1 O5 C4 O4 . 177.8(3)
Cu1 O5 C4 C3 . -0.3(7)
Cu1 O4 C4 O5 2_654 -0.2(6)
Cu1 O4 C4 C3 2_654 178.0(3)
O3 C3 C4 O5 . -11.2(6)
O3 C3 C4 O4 . 170.6(4)
